data_7713786
loop_
_publ_author_name
'Lamata, Pilar'
'Beard, Sophie'
'Grasa, Alejandro'
'Viguri, Fernando'
'Ricardo, Rodriguez Martinez'
'L\'opez, Jos\'e A.'
'Lahoz, Fernando J.'
'Garc\'ia-Ordu\~na, Pilar'
'Carmona, Daniel'

_publ_section_title
;
 Molecular hydrogen and water activation by transition metal frustrated
 Lewis pairs containing ruthenium or osmium components: catalytic
 hydrogenation assays
;
_journal_name_full 'Dalton Transactions'
_journal_paper_doi 10.1039/D3DT02339G
_journal_year 2023
_chemical_formula_moiety 'C32 H36 N2 Os P S, 2(F6 Sb),5(H2 O), C6 H14, 0.5(C H2 Cl2)'
_chemical_formula_sum 'C38.5 H62 Cl F12 N5 O Os P S Sb2'
_chemical_formula_weight 1371.11
_space_group_crystal_system triclinic
_space_group_IT_number 2
_space_group_name_Hall '-P 1'
_space_group_name_H-M_alt 'P -1'
_atom_sites_solution_hydrogens mixed
_atom_sites_solution_primary direct
_atom_sites_solution_secondary difmap
_audit_creation_date 2022-10-18
_audit_creation_method
;
Olex2 1.5
(compiled 2022.04.07 svn.rca3783a0 for OlexSys, GUI svn.r6498)
;
_audit_update_record
;
2023-02-06 deposited with the CCDC.	2023-08-24 downloaded from the CCDC.
;
_cell_angle_alpha 86.7350(10)
_cell_angle_beta 80.2470(10)
_cell_angle_gamma 81.2590(10)
_cell_formula_units_Z 2
_cell_length_a 10.1759(6)
_cell_length_b 15.2630(8)
_cell_length_c 15.4343(8)
_cell_measurement_reflns_used 8221
_cell_measurement_temperature 100.00
_cell_measurement_theta_max 28.476
_cell_measurement_theta_min 2.288
_cell_volume 2333.9(2)
_computing_cell_refinement 'SAINT V8.40B (Bruker AXS, 2016) in APEX4'
_computing_data_collection 'SAINT V8.40B (Bruker AXS, 2016) in APEX4'
_computing_data_reduction 'SAINT V8.40B (Bruker AXS, 2016) in APEX4'
_computing_molecular_graphics 'Olex2 1.5 (Dolomanov et al., 2009)'
_computing_publication_material 'Olex2 1.5 (Dolomanov et al., 2009)'
_computing_structure_refinement 'XL  (Sheldrick, 2008)'
_computing_structure_solution 'XS  (Sheldrick, 2008)'
_diffrn_ambient_temperature 100.00
_diffrn_detector_area_resol_mean 8.26
_diffrn_measured_fraction_theta_full 0.995
_diffrn_measured_fraction_theta_max 0.899
_diffrn_measurement_device_type 'Bruker Smart APEX'
_diffrn_measurement_method 'narrow \w scans'
_diffrn_radiation_monochromator graphite
_diffrn_radiation_type MoK\a
_diffrn_radiation_wavelength 0.71073
_diffrn_reflns_av_R_equivalents 0.0443
_diffrn_reflns_av_unetI/netI 0.0638
_diffrn_reflns_Laue_measured_fraction_full 0.995
_diffrn_reflns_Laue_measured_fraction_max 0.899
_diffrn_reflns_limit_h_max 13
_diffrn_reflns_limit_h_min -13
_diffrn_reflns_limit_k_max 19
_diffrn_reflns_limit_k_min -19
_diffrn_reflns_limit_l_max 19
_diffrn_reflns_limit_l_min -20
_diffrn_reflns_number 26736
_diffrn_reflns_point_group_measured_fraction_full 0.995
_diffrn_reflns_point_group_measured_fraction_max 0.899
_diffrn_reflns_theta_full 25.242
_diffrn_reflns_theta_max 28.644
_diffrn_reflns_theta_min 2.052
_diffrn_source 'fine-focus sealed tube'
_exptl_absorpt_coefficient_mu 4.087
_exptl_absorpt_correction_T_max 0.7278
_exptl_absorpt_correction_T_min 0.5885
_exptl_absorpt_correction_type multi-scan
_exptl_absorpt_process_details
;
SADABS 2016/2: Krause, L., Herbst-Irmer, R., Sheldrick G.M. & Stalke D.,
 J. Appl. Cryst. 48 (2015) 3-10
;
_exptl_crystal_colour yellow
_exptl_crystal_colour_primary yellow
_exptl_crystal_density_diffrn 1.951
_exptl_crystal_description plate
_exptl_crystal_F_000 1340
_exptl_crystal_recrystallization_method 'Re-crystallisation from solvent: CH2Cl2/n-hexane'
_exptl_crystal_size_max 0.15
_exptl_crystal_size_mid 0.095
_exptl_crystal_size_min 0.07
_refine_diff_density_max 1.720
_refine_diff_density_min -2.038
_refine_diff_density_rms 0.163
_refine_ls_extinction_method none
_refine_ls_goodness_of_fit_ref 1.033
_refine_ls_hydrogen_treatment constr
_refine_ls_matrix_type full
_refine_ls_number_parameters 473
_refine_ls_number_reflns 10801
_refine_ls_number_restraints 0
_refine_ls_restrained_S_all 1.033
_refine_ls_R_factor_all 0.0642
_refine_ls_R_factor_gt 0.0503
_refine_ls_shift/su_max 0.001
_refine_ls_shift/su_mean 0.000
_refine_ls_structure_factor_coef Fsqd
_refine_ls_weighting_details 'w=1/[\s^2^(Fo^2^)+(0.0279P)^2^+11.6736P] where P=(Fo^2^+2Fc^2^)/3'
_refine_ls_weighting_scheme calc
_refine_ls_wR_factor_gt 0.0962
_refine_ls_wR_factor_ref 0.1013
_reflns_Friedel_coverage 0.000
_reflns_number_gt 8824
_reflns_number_total 10801
_reflns_threshold_expression 'I > 2\s(I)'
_cod_data_source_file d3dt02339g4.cif
_cod_data_source_block cmpnd_4
_cod_original_formula_sum 'C38.50 H62 Cl F12 N5 O Os P S Sb2'
_cod_database_code 7713786
_shelx_shelxl_version_number 2019/1
_shelx_space_group_comment
;
The symmetry employed for this shelxl refinement is uniquely defined
by the following loop, which should always be used as a source of
symmetry information in preference to the above space-group names.
They are only intended as comments.
;
_shelx_estimated_absorpt_t_max 0.763
_shelx_estimated_absorpt_t_min 0.579
_olex2_refinement_description
;
1. Fixed Uiso
 At 1.2 times of:
  All C(H) groups, All C(H,H) groups, All N(H) groups
 At 1.5 times of:
  All C(H,H,H) groups, All O(H,H) groups
2. Others
 Sof(F10B)=Sof(F9B)=Sof(F12B)=Sof(F11B)=1-FVAR(1)
 Sof(F10A)=Sof(F9A)=Sof(F12A)=Sof(F11A)=FVAR(1)
3.a Free rotating group:
 O1(H1A,H1B)
3.b Ternary CH refined with riding coordinates:
 C8(H8)
3.c Secondary CH2 refined with riding coordinates:
 C23(H23A,H23B), C24(H24A,H24B)
3.d Aromatic/amide H refined with riding coordinates:
 N2(H2), C2(H2A), C3(H3), C5(H5), C6(H6), C12(H12), C13(H13), C14(H14),
 C15(H15), C16(H16), C18(H18), C19(H19), C20(H20), C21(H21), C22(H22), C27(H27),
  C28(H28), C30(H30), C31(H31)
3.e Idealised Me refined as rotating group:
 C7(H7A,H7B,H7C), C9(H9A,H9B,H9C), C10(H10A,H10B,H10C), C32(H32A,H32B,H32C)
;
_smtbx_masks_void_probe_radius 1.2
_smtbx_masks_void_truncation_radius 1.2
_olex2_submission_special_instructions 'No special instructions were received'

loop_
_space_group_symop_operation_xyz
'x, y, z'
'-x, -y, -z'

loop_
_atom_site_label
_atom_site_type_symbol
_atom_site_fract_x
_atom_site_fract_y
_atom_site_fract_z
_atom_site_U_iso_or_equiv
_atom_site_adp_type
_atom_site_occupancy
_atom_site_site_symmetry_order
_atom_site_calc_flag
_atom_site_refinement_flags_posn
_atom_site_refinement_flags_adp
_atom_site_refinement_flags_occupancy
_atom_site_disorder_assembly
_atom_site_disorder_group
Os1 Os 0.32838(2) 0.17457(2) 0.23995(2) 0.02129(7) Uani 1 1 d . . . . .
S1 S 0.32606(18) 0.31166(12) 0.30957(11) 0.0297(4) Uani 1 1 d . . . . .
P1 P 0.10198(16) 0.22184(12) 0.23992(10) 0.0229(3) Uani 1 1 d . . . . .
N1 N 0.2588(5) 0.1650(4) 0.3812(3) 0.0229(11) Uani 1 1 d . . . . .
N2 N 0.2709(6) 0.2717(4) 0.4843(4) 0.0352(14) Uani 1 1 d . . . . .
H2 H 0.245914 0.231192 0.524032 0.042 Uiso 1 1 calc R U . . .
C1 C 0.5463(6) 0.1749(5) 0.1755(4) 0.0284(15) Uani 1 1 d . . . . .
C2 C 0.5380(6) 0.1005(5) 0.2325(4) 0.0292(15) Uani 1 1 d . . . . .
H2A H 0.594881 0.089844 0.276012 0.035 Uiso 1 1 calc R U . . .
C3 C 0.4462(6) 0.0410(5) 0.2263(4) 0.0269(14) Uani 1 1 d . . . . .
H3 H 0.440489 -0.007441 0.267609 0.032 Uiso 1 1 calc R U . . .
C4 C 0.3628(6) 0.0509(4) 0.1610(4) 0.0230(13) Uani 1 1 d . . . . .
C5 C 0.3676(7) 0.1280(5) 0.1054(4) 0.0275(15) Uani 1 1 d . . . . .
H5 H 0.309230 0.138767 0.062804 0.033 Uiso 1 1 calc R U . . .
C6 C 0.4569(6) 0.1894(5) 0.1115(4) 0.0281(15) Uani 1 1 d . . . . .
H6 H 0.457652 0.240404 0.073237 0.034 Uiso 1 1 calc R U . . .
C7 C 0.6359(7) 0.2430(5) 0.1828(5) 0.0394(18) Uani 1 1 d . . . . .
H7A H 0.587584 0.302433 0.173393 0.059 Uiso 1 1 calc R U . . .
H7B H 0.717159 0.232725 0.138313 0.059 Uiso 1 1 calc R U . . .
H7C H 0.661438 0.238096 0.241534 0.059 Uiso 1 1 calc R U . . .
C8 C 0.2765(7) -0.0174(5) 0.1469(5) 0.0319(15) Uani 1 1 d . . . . .
H8 H 0.191115 0.014467 0.129445 0.038 Uiso 1 1 calc R U . . .
C9 C 0.3539(7) -0.0738(5) 0.0687(5) 0.0365(17) Uani 1 1 d . . . . .
H9A H 0.371515 -0.035086 0.016470 0.055 Uiso 1 1 calc R U . . .
H9B H 0.299524 -0.118028 0.056549 0.055 Uiso 1 1 calc R U . . .
H9C H 0.439637 -0.103950 0.083731 0.055 Uiso 1 1 calc R U . . .
C10 C 0.2398(8) -0.0769(5) 0.2268(5) 0.0401(18) Uani 1 1 d . . . . .
H10A H 0.320579 -0.116381 0.238689 0.060 Uiso 1 1 calc R U . . .
H10B H 0.172286 -0.112303 0.215497 0.060 Uiso 1 1 calc R U . . .
H10C H 0.202943 -0.040264 0.277913 0.060 Uiso 1 1 calc R U . . .
C11 C 0.0089(6) 0.1540(4) 0.1863(4) 0.0241(13) Uani 1 1 d . . . . .
C12 C 0.0064(6) 0.1697(5) 0.0965(4) 0.0275(14) Uani 1 1 d . . . . .
H12 H 0.046522 0.217500 0.066351 0.033 Uiso 1 1 calc R U . . .
C13 C -0.0553(7) 0.1150(5) 0.0511(5) 0.0349(17) Uani 1 1 d . . . . .
H13 H -0.055758 0.124594 -0.010179 0.042 Uiso 1 1 calc R U . . .
C14 C -0.1155(7) 0.0467(5) 0.0963(5) 0.0358(17) Uani 1 1 d . . . . .
H14 H -0.159079 0.010155 0.065913 0.043 Uiso 1 1 calc R U . . .
C15 C -0.1130(7) 0.0310(5) 0.1851(5) 0.0328(16) Uani 1 1 d . . . . .
H15 H -0.153971 -0.016358 0.215403 0.039 Uiso 1 1 calc R U . . .
C16 C -0.0504(6) 0.0849(5) 0.2301(4) 0.0282(14) Uani 1 1 d . . . . .
H16 H -0.048487 0.074017 0.291089 0.034 Uiso 1 1 calc R U . . .
C17 C 0.0535(7) 0.3323(5) 0.1965(4) 0.0298(15) Uani 1 1 d . . . . .
C18 C -0.0761(8) 0.3756(6) 0.2202(6) 0.055(3) Uani 1 1 d . . . . .
H18 H -0.139291 0.347883 0.260948 0.066 Uiso 1 1 calc R U . . .
C19 C -0.1140(10) 0.4582(6) 0.1854(7) 0.069(3) Uani 1 1 d . . . . .
H19 H -0.202471 0.487971 0.203921 0.083 Uiso 1 1 calc R U . . .
C20 C -0.0265(9) 0.4990(6) 0.1240(6) 0.051(2) Uani 1 1 d . . . . .
H20 H -0.053278 0.556292 0.099961 0.061 Uiso 1 1 calc R U . . .
C21 C 0.1008(8) 0.4543(5) 0.0986(5) 0.0408(18) Uani 1 1 d . . . . .
H21 H 0.162099 0.480748 0.055308 0.049 Uiso 1 1 calc R U . . .
C22 C 0.1414(7) 0.3726(5) 0.1340(5) 0.0354(16) Uani 1 1 d . . . . .
H22 H 0.230230 0.343317 0.115685 0.042 Uiso 1 1 calc R U . . .
C23 C 0.0263(6) 0.2214(5) 0.3572(4) 0.0293(15) Uani 1 1 d . . . . .
H23A H 0.021415 0.280941 0.381027 0.035 Uiso 1 1 calc R U . . .
H23B H -0.066344 0.206525 0.364157 0.035 Uiso 1 1 calc R U . . .
C24 C 0.1120(6) 0.1536(5) 0.4068(4) 0.0302(15) Uani 1 1 d . . . . .
H24A H 0.099578 0.093111 0.392997 0.036 Uiso 1 1 calc R U . . .
H24B H 0.083777 0.161027 0.470905 0.036 Uiso 1 1 calc R U . . .
C25 C 0.2821(6) 0.2519(5) 0.4027(4) 0.0281(14) Uani 1 1 d . . . . .
C26 C 0.2951(8) 0.3528(5) 0.5159(5) 0.0388(18) Uani 1 1 d . . . . .
C27 C 0.3705(8) 0.3471(6) 0.5831(5) 0.044(2) Uani 1 1 d . . . . .
H27 H 0.403564 0.290925 0.607081 0.053 Uiso 1 1 calc R U . . .
C28 C 0.3970(9) 0.4236(7) 0.6147(5) 0.052(2) Uani 1 1 d . . . . .
H28 H 0.448572 0.419811 0.661051 0.063 Uiso 1 1 calc R U . . .
C29 C 0.3507(11) 0.5058(7) 0.5810(6) 0.063(3) Uani 1 1 d . . . . .
C30 C 0.2742(13) 0.5104(7) 0.5145(6) 0.076(4) Uani 1 1 d . . . . .
H30 H 0.240245 0.566687 0.491172 0.092 Uiso 1 1 calc R U . . .
C31 C 0.2462(12) 0.4336(6) 0.4812(6) 0.067(3) Uani 1 1 d . . . . .
H31 H 0.194219 0.437051 0.435136 0.080 Uiso 1 1 calc R U . . .
C32 C 0.3890(13) 0.5874(7) 0.6141(7) 0.096(5) Uani 1 1 d . . . . .
H32A H 0.380068 0.582908 0.678380 0.144 Uiso 1 1 calc R U . . .
H32B H 0.329296 0.639755 0.596895 0.144 Uiso 1 1 calc R U . . .
H32C H 0.482459 0.592916 0.588684 0.144 Uiso 1 1 calc R U . . .
Sb1 Sb 0.67039(5) 0.10640(3) 0.48793(3) 0.03462(12) Uani 1 1 d . . . . .
Sb2 Sb 0.26674(5) 0.23294(3) 0.85301(3) 0.03521(12) Uani 1 1 d . . . . .
F1 F 0.6861(6) 0.0242(3) 0.3989(3) 0.0642(15) Uani 1 1 d . . . . .
F2 F 0.6518(6) 0.1865(4) 0.5739(4) 0.0742(17) Uani 1 1 d . . . . .
F3 F 0.8559(5) 0.0835(4) 0.4821(4) 0.079(2) Uani 1 1 d . . . . .
F4 F 0.4860(4) 0.1258(4) 0.4875(3) 0.0568(14) Uani 1 1 d . . . . .
F5 F 0.6527(5) 0.0136(3) 0.5706(3) 0.0439(11) Uani 1 1 d . . . . .
F6 F 0.6899(5) 0.1947(4) 0.3990(4) 0.0645(15) Uani 1 1 d . . . . .
F10A F 0.4071(10) 0.1750(8) 0.7722(7) 0.049(3) Uiso 0.55(2) 1 d . . P A 1
F9A F 0.0908(12) 0.2761(6) 0.9207(6) 0.044(3) Uiso 0.55(2) 1 d . . P A 1
F8 F 0.2730(6) 0.3421(3) 0.7953(3) 0.0644(15) Uani 1 1 d . . . . .
F7 F 0.2612(5) 0.1240(3) 0.9131(3) 0.0535(13) Uani 1 1 d . . . . .
F12A F 0.1439(13) 0.1971(8) 0.7838(8) 0.050(3) Uiso 0.55(2) 1 d . . P A 1
F11A F 0.3430(14) 0.2701(7) 0.9442(8) 0.053(3) Uiso 0.55(2) 1 d . . P A 1
O1 O 0.1986(7) 0.1490(4) 0.6064(3) 0.0507(15) Uani 1 1 d G . . . .
H1A H 0.170117 0.166063 0.659943 0.076 Uiso 1 1 d G U . . .
H1B H 0.240598 0.095441 0.612358 0.076 Uiso 1 1 d G U . . .
F10B F 0.4357(16) 0.2037(12) 0.7931(11) 0.074(5) Uiso 0.45(2) 1 d . . P A 2
F9B F 0.1356(17) 0.2877(9) 0.9323(9) 0.055(4) Uiso 0.45(2) 1 d . . P A 2
F12B F 0.1775(19) 0.2095(12) 0.7684(12) 0.068(5) Uiso 0.45(2) 1 d . . P A 2
F11B F 0.3967(18) 0.2541(9) 0.9203(10) 0.055(4) Uiso 0.45(2) 1 d . . P A 2

loop_
_atom_site_aniso_label
_atom_site_aniso_U_11
_atom_site_aniso_U_22
_atom_site_aniso_U_33
_atom_site_aniso_U_23
_atom_site_aniso_U_13
_atom_site_aniso_U_12
Os1 0.01739(11) 0.02934(14) 0.01677(11) -0.00276(9) -0.00320(8) -0.00102(9)
S1 0.0326(9) 0.0349(10) 0.0221(8) -0.0038(7) -0.0029(7) -0.0075(7)
P1 0.0176(7) 0.0310(9) 0.0190(7) 0.0002(7) -0.0027(6) -0.0007(7)
N1 0.027(3) 0.029(3) 0.015(2) -0.005(2) -0.001(2) -0.010(2)
N2 0.044(4) 0.039(4) 0.023(3) -0.005(3) -0.005(3) -0.005(3)
C1 0.010(3) 0.040(4) 0.034(4) -0.010(3) 0.002(2) -0.001(3)
C2 0.019(3) 0.042(4) 0.027(3) -0.008(3) -0.011(3) 0.006(3)
C3 0.024(3) 0.029(4) 0.024(3) -0.003(3) 0.002(3) 0.002(3)
C4 0.016(3) 0.027(3) 0.025(3) -0.006(3) -0.002(2) 0.000(2)
C5 0.032(3) 0.038(4) 0.010(3) -0.015(3) -0.001(2) 0.005(3)
C6 0.021(3) 0.038(4) 0.020(3) -0.001(3) 0.012(2) -0.005(3)
C7 0.025(4) 0.050(5) 0.044(4) -0.012(4) -0.001(3) -0.010(3)
C8 0.031(4) 0.032(4) 0.033(4) 0.004(3) -0.005(3) -0.006(3)
C9 0.029(4) 0.036(4) 0.044(4) -0.016(3) -0.006(3) 0.002(3)
C10 0.040(4) 0.036(4) 0.045(4) 0.004(3) -0.006(4) -0.011(3)
C11 0.021(3) 0.027(4) 0.022(3) -0.004(3) -0.003(2) 0.001(3)
C12 0.022(3) 0.034(4) 0.025(3) 0.002(3) -0.005(3) 0.001(3)
C13 0.023(3) 0.053(5) 0.030(4) -0.013(3) -0.005(3) -0.004(3)
C14 0.029(4) 0.046(5) 0.035(4) -0.011(3) -0.008(3) -0.005(3)
C15 0.025(3) 0.029(4) 0.042(4) -0.002(3) 0.001(3) -0.002(3)
C16 0.022(3) 0.035(4) 0.026(3) -0.001(3) 0.001(3) 0.000(3)
C17 0.033(4) 0.028(4) 0.028(3) -0.006(3) -0.009(3) 0.003(3)
C18 0.038(5) 0.039(5) 0.072(6) 0.013(4) 0.014(4) 0.014(4)
C19 0.056(6) 0.047(6) 0.090(8) 0.016(5) 0.004(5) 0.013(5)
C20 0.052(5) 0.034(5) 0.061(6) 0.014(4) -0.004(4) 0.001(4)
C21 0.050(5) 0.032(4) 0.042(4) 0.006(3) -0.008(4) -0.014(4)
C22 0.034(4) 0.038(4) 0.031(4) 0.005(3) -0.001(3) -0.002(3)
C23 0.023(3) 0.039(4) 0.026(3) -0.006(3) 0.000(3) -0.003(3)
C24 0.025(3) 0.048(5) 0.016(3) 0.001(3) 0.002(2) -0.006(3)
C25 0.023(3) 0.037(4) 0.021(3) -0.002(3) -0.001(3) 0.002(3)
C26 0.051(5) 0.039(5) 0.026(4) -0.009(3) 0.001(3) -0.008(4)
C27 0.055(5) 0.054(5) 0.026(4) -0.012(3) 0.003(3) -0.021(4)
C28 0.054(5) 0.069(7) 0.036(4) -0.018(4) 0.008(4) -0.027(5)
C29 0.073(7) 0.066(7) 0.049(5) -0.023(5) 0.026(5) -0.036(6)
C30 0.135(11) 0.040(6) 0.043(5) -0.016(4) 0.015(6) -0.005(6)
C31 0.104(9) 0.048(6) 0.044(5) -0.018(4) -0.014(5) 0.012(6)
C32 0.135(11) 0.076(8) 0.071(7) -0.043(6) 0.052(7) -0.063(8)
Sb1 0.0258(2) 0.0414(3) 0.0366(3) 0.0138(2) -0.0073(2) -0.0081(2)
Sb2 0.0454(3) 0.0364(3) 0.0237(2) 0.0042(2) -0.0101(2) -0.0021(2)
F1 0.097(4) 0.055(3) 0.035(3) 0.009(2) -0.014(3) 0.005(3)
F2 0.100(5) 0.053(4) 0.080(4) 0.002(3) -0.048(4) -0.009(3)
F3 0.032(3) 0.090(4) 0.115(5) 0.047(4) -0.018(3) -0.017(3)
F4 0.029(2) 0.074(4) 0.068(3) 0.010(3) -0.016(2) -0.005(2)
F5 0.052(3) 0.045(3) 0.034(2) 0.012(2) -0.005(2) -0.011(2)
F6 0.059(3) 0.060(4) 0.070(4) 0.032(3) -0.008(3) -0.012(3)
F8 0.082(4) 0.051(3) 0.051(3) 0.026(3) -0.003(3) -0.001(3)
F7 0.080(4) 0.036(3) 0.052(3) 0.004(2) -0.026(3) -0.016(3)
O1 0.065(4) 0.061(4) 0.025(3) 0.002(3) -0.003(3) -0.009(3)

loop_
_atom_type_symbol
_atom_type_description
_atom_type_scat_dispersion_real
_atom_type_scat_dispersion_imag
_atom_type_scat_source
C C 0.0033 0.0016 'International Tables Vol C Tables 4.2.6.8 and 6.1.1.4'
F F 0.0171 0.0103 'International Tables Vol C Tables 4.2.6.8 and 6.1.1.4'
H H 0.0000 0.0000 'International Tables Vol C Tables 4.2.6.8 and 6.1.1.4'
N N 0.0061 0.0033 'International Tables Vol C Tables 4.2.6.8 and 6.1.1.4'
O O 0.0106 0.0060 'International Tables Vol C Tables 4.2.6.8 and 6.1.1.4'
Os Os -1.2165 7.6030 'International Tables Vol C Tables 4.2.6.8 and 6.1.1.4'
P P 0.1023 0.0942 'International Tables Vol C Tables 4.2.6.8 and 6.1.1.4'
S S 0.1246 0.1234 'International Tables Vol C Tables 4.2.6.8 and 6.1.1.4'
Sb Sb -0.5866 1.5461 'International Tables Vol C Tables 4.2.6.8 and 6.1.1.4'
Cl Cl 0.1484 0.1585 'International Tables Vol C Tables 4.2.6.8 and 6.1.1.4'

loop_
_geom_angle_atom_site_label_1
_geom_angle_atom_site_label_2
_geom_angle_atom_site_label_3
_geom_angle
_geom_angle_site_symmetry_1
_geom_angle_site_symmetry_3
_geom_angle_publ_flag
P1 Os1 S1 85.31(6) . . ?
N1 Os1 S1 68.21(14) . . ?
N1 Os1 P1 81.59(14) . . ?
N1 Os1 C1 125.0(2) . . ?
N1 Os1 C2 100.1(2) . . ?
N1 Os1 C3 97.2(2) . . ?
N1 Os1 C4 119.0(2) . . ?
N1 Os1 C5 154.9(2) . . ?
N1 Os1 C6 162.1(2) . . ?
C1 Os1 S1 91.20(18) . . ?
C1 Os1 P1 149.48(19) . . ?
C2 Os1 S1 106.70(18) . . ?
C2 Os1 P1 167.69(18) . . ?
C2 Os1 C1 36.1(2) . . ?
C2 Os1 C4 66.8(2) . . ?
C3 Os1 S1 140.15(18) . . ?
C3 Os1 P1 130.65(18) . . ?
C3 Os1 C1 66.4(2) . . ?
C3 Os1 C2 37.1(2) . . ?
C3 Os1 C4 36.9(2) . . ?
C4 Os1 S1 170.48(16) . . ?
C4 Os1 P1 101.57(16) . . ?
C4 Os1 C1 79.5(2) . . ?
C5 Os1 S1 136.54(19) . . ?
C5 Os1 P1 94.70(18) . . ?
C5 Os1 C1 67.5(2) . . ?
C5 Os1 C2 78.6(2) . . ?
C5 Os1 C3 66.4(2) . . ?
C5 Os1 C4 37.2(2) . . ?
C5 Os1 C6 37.7(2) . . ?
C6 Os1 S1 103.63(19) . . ?
C6 Os1 P1 114.32(18) . . ?
C6 Os1 C1 37.5(2) . . ?
C6 Os1 C2 66.2(2) . . ?
C6 Os1 C3 78.9(2) . . ?
C6 Os1 C4 67.6(2) . . ?
C25 S1 Os1 83.4(2) . . ?
C11 P1 Os1 118.2(2) . . ?
C11 P1 C23 106.1(3) . . ?
C17 P1 Os1 117.8(2) . . ?
C17 P1 C11 103.2(3) . . ?
C17 P1 C23 106.2(3) . . ?
C23 P1 Os1 104.4(2) . . ?
C24 N1 Os1 114.6(4) . . ?
C25 N1 Os1 97.7(4) . . ?
C25 N1 C24 111.5(5) . . ?
C25 N2 H2 116.9 . . ?
C25 N2 C26 126.2(7) . . ?
C26 N2 H2 116.9 . . ?
C2 C1 Os1 70.9(4) . . ?
C2 C1 C6 117.7(6) . . ?
C2 C1 C7 123.0(6) . . ?
C6 C1 Os1 68.6(3) . . ?
C6 C1 C7 119.1(7) . . ?
C7 C1 Os1 127.9(5) . . ?
Os1 C2 H2A 130.3 . . ?
C1 C2 Os1 73.0(4) . . ?
C1 C2 H2A 119.5 . . ?
C1 C2 C3 121.0(6) . . ?
C3 C2 Os1 69.9(4) . . ?
C3 C2 H2A 119.5 . . ?
Os1 C3 H3 126.7 . . ?
C2 C3 Os1 73.0(4) . . ?
C2 C3 H3 118.8 . . ?
C4 C3 Os1 73.5(4) . . ?
C4 C3 C2 122.4(6) . . ?
C4 C3 H3 118.8 . . ?
C3 C4 Os1 69.6(4) . . ?
C3 C4 C5 116.4(6) . . ?
C3 C4 C8 123.0(6) . . ?
C5 C4 Os1 68.7(3) . . ?
C5 C4 C8 120.5(6) . . ?
C8 C4 Os1 134.5(4) . . ?
Os1 C5 H5 127.3 . . ?
C4 C5 Os1 74.1(3) . . ?
C4 C5 H5 119.0 . . ?
C4 C5 C6 122.0(6) . . ?
C6 C5 Os1 71.8(3) . . ?
C6 C5 H5 119.0 . . ?
Os1 C6 H6 127.9 . . ?
C1 C6 Os1 73.9(4) . . ?
C1 C6 H6 119.9 . . ?
C5 C6 Os1 70.5(3) . . ?
C5 C6 C1 120.3(6) . . ?
C5 C6 H6 119.9 . . ?
C1 C7 H7A 109.5 . . ?
C1 C7 H7B 109.5 . . ?
C1 C7 H7C 109.5 . . ?
H7A C7 H7B 109.5 . . ?
H7A C7 H7C 109.5 . . ?
H7B C7 H7C 109.5 . . ?
C4 C8 H8 108.2 . . ?
C4 C8 C9 107.2(5) . . ?
C4 C8 C10 114.6(6) . . ?
C9 C8 H8 108.2 . . ?
C10 C8 H8 108.2 . . ?
C10 C8 C9 110.3(6) . . ?
C8 C9 H9A 109.5 . . ?
C8 C9 H9B 109.5 . . ?
C8 C9 H9C 109.5 . . ?
H9A C9 H9B 109.5 . . ?
H9A C9 H9C 109.5 . . ?
H9B C9 H9C 109.5 . . ?
C8 C10 H10A 109.5 . . ?
C8 C10 H10B 109.5 . . ?
C8 C10 H10C 109.5 . . ?
H10A C10 H10B 109.5 . . ?
H10A C10 H10C 109.5 . . ?
H10B C10 H10C 109.5 . . ?
C12 C11 P1 117.9(5) . . ?
C16 C11 P1 122.2(5) . . ?
C16 C11 C12 119.8(6) . . ?
C11 C12 H12 120.1 . . ?
C11 C12 C13 119.9(6) . . ?
C13 C12 H12 120.1 . . ?
C12 C13 H13 120.3 . . ?
C14 C13 C12 119.4(7) . . ?
C14 C13 H13 120.3 . . ?
C13 C14 H14 119.6 . . ?
C15 C14 C13 120.7(7) . . ?
C15 C14 H14 119.6 . . ?
C14 C15 H15 120.1 . . ?
C14 C15 C16 119.8(7) . . ?
C16 C15 H15 120.1 . . ?
C11 C16 C15 120.3(6) . . ?
C11 C16 H16 119.9 . . ?
C15 C16 H16 119.9 . . ?
C18 C17 P1 120.3(6) . . ?
C18 C17 C22 118.5(7) . . ?
C22 C17 P1 121.0(5) . . ?
C17 C18 H18 119.8 . . ?
C19 C18 C17 120.3(8) . . ?
C19 C18 H18 119.8 . . ?
C18 C19 H19 119.3 . . ?
C18 C19 C20 121.3(9) . . ?
C20 C19 H19 119.3 . . ?
C19 C20 H20 121.0 . . ?
C21 C20 C19 118.0(8) . . ?
C21 C20 H20 121.0 . . ?
C20 C21 H21 119.2 . . ?
C22 C21 C20 121.5(7) . . ?
C22 C21 H21 119.2 . . ?
C17 C22 H22 119.9 . . ?
C21 C22 C17 120.3(7) . . ?
C21 C22 H22 119.9 . . ?
P1 C23 H23A 109.9 . . ?
P1 C23 H23B 109.9 . . ?
H23A C23 H23B 108.3 . . ?
C24 C23 P1 108.9(4) . . ?
C24 C23 H23A 109.9 . . ?
C24 C23 H23B 109.9 . . ?
N1 C24 H24A 109.7 . . ?
N1 C24 H24B 109.7 . . ?
C23 C24 N1 109.8(5) . . ?
C23 C24 H24A 109.7 . . ?
C23 C24 H24B 109.7 . . ?
H24A C24 H24B 108.2 . . ?
N1 C25 S1 110.0(4) . . ?
N2 C25 S1 130.4(6) . . ?
N2 C25 N1 119.5(6) . . ?
C27 C26 N2 117.4(7) . . ?
C31 C26 N2 121.7(8) . . ?
C31 C26 C27 120.9(8) . . ?
C26 C27 H27 120.5 . . ?
C28 C27 C26 119.1(9) . . ?
C28 C27 H27 120.5 . . ?
C27 C28 H28 119.2 . . ?
C27 C28 C29 121.6(9) . . ?
C29 C28 H28 119.2 . . ?
C28 C29 C30 118.6(9) . . ?
C28 C29 C32 119.7(11) . . ?
C30 C29 C32 121.6(11) . . ?
C29 C30 H30 119.6 . . ?
C29 C30 C31 120.8(10) . . ?
C31 C30 H30 119.6 . . ?
C26 C31 C30 119.0(10) . . ?
C26 C31 H31 120.5 . . ?
C30 C31 H31 120.5 . . ?
C29 C32 H32A 109.5 . . ?
C29 C32 H32B 109.5 . . ?
C29 C32 H32C 109.5 . . ?
H32A C32 H32B 109.5 . . ?
H32A C32 H32C 109.5 . . ?
H32B C32 H32C 109.5 . . ?
F2 Sb1 F1 178.9(3) . . ?
F2 Sb1 F3 92.5(3) . . ?
F2 Sb1 F4 90.8(3) . . ?
F2 Sb1 F5 91.6(2) . . ?
F2 Sb1 F6 92.0(3) . . ?
F3 Sb1 F1 88.5(3) . . ?
F3 Sb1 F4 176.6(3) . . ?
F3 Sb1 F5 89.4(2) . . ?
F3 Sb1 F6 90.3(2) . . ?
F4 Sb1 F1 88.1(2) . . ?
F4 Sb1 F5 91.3(2) . . ?
F4 Sb1 F6 88.8(2) . . ?
F5 Sb1 F1 88.5(2) . . ?
F5 Sb1 F6 176.4(2) . . ?
F6 Sb1 F1 87.9(2) . . ?
F10A Sb2 F9A 164.4(7) . . ?
F10A Sb2 F12A 87.2(5) . . ?
F8 Sb2 F10A 93.7(4) . . ?
F8 Sb2 F9A 90.7(3) . . ?
F8 Sb2 F7 178.8(2) . . ?
F8 Sb2 F12A 94.2(4) . . ?
F8 Sb2 F11A 90.9(4) . . ?
F8 Sb2 F11B 91.2(4) . . ?
F7 Sb2 F10A 86.9(3) . . ?
F7 Sb2 F9A 89.0(3) . . ?
F7 Sb2 F12A 86.9(4) . . ?
F7 Sb2 F11A 87.9(3) . . ?
F7 Sb2 F11B 87.8(4) . . ?
F12A Sb2 F9A 77.5(6) . . ?
F11A Sb2 F10A 107.7(7) . . ?
F11A Sb2 F9A 87.2(4) . . ?
F11A Sb2 F12A 164.0(7) . . ?
F10B Sb2 F8 85.1(5) . . ?
F10B Sb2 F7 95.1(5) . . ?
F10B Sb2 F11B 69.2(11) . . ?
F9B Sb2 F8 87.0(5) . . ?
F9B Sb2 F7 92.4(5) . . ?
F9B Sb2 F10B 157.7(12) . . ?
F9B Sb2 F12B 102.7(10) . . ?
F9B Sb2 F11B 90.2(6) . . ?
F12B Sb2 F8 84.9(6) . . ?
F12B Sb2 F7 96.2(6) . . ?
F12B Sb2 F10B 97.3(7) . . ?
F12B Sb2 F11B 166.3(10) . . ?
H1A O1 H1B 104.5 . . ?

loop_
_geom_bond_atom_site_label_1
_geom_bond_atom_site_label_2
_geom_bond_distance
_geom_bond_site_symmetry_2
_geom_bond_publ_flag
Os1 S1 2.4014(18) . ?
Os1 P1 2.3072(16) . ?
Os1 N1 2.179(5) . ?
Os1 C1 2.272(6) . ?
Os1 C2 2.245(6) . ?
Os1 C3 2.205(7) . ?
Os1 C4 2.255(6) . ?
Os1 C5 2.186(5) . ?
Os1 C6 2.202(6) . ?
S1 C25 1.690(7) . ?
P1 C11 1.820(7) . ?
P1 C17 1.807(7) . ?
P1 C23 1.844(6) . ?
N1 C24 1.513(8) . ?
N1 C25 1.449(8) . ?
N2 H2 0.8800 . ?
N2 C25 1.293(8) . ?
N2 C26 1.426(9) . ?
C1 C2 1.400(10) . ?
C1 C6 1.438(9) . ?
C1 C7 1.503(9) . ?
C2 H2A 0.9500 . ?
C2 C3 1.417(9) . ?
C3 H3 0.9500 . ?
C3 C4 1.411(9) . ?
C4 C5 1.418(9) . ?
C4 C8 1.507(9) . ?
C5 H5 0.9500 . ?
C5 C6 1.419(9) . ?
C6 H6 0.9500 . ?
C7 H7A 0.9800 . ?
C7 H7B 0.9800 . ?
C7 H7C 0.9800 . ?
C8 H8 1.0000 . ?
C8 C9 1.552(9) . ?
C8 C10 1.518(9) . ?
C9 H9A 0.9800 . ?
C9 H9B 0.9800 . ?
C9 H9C 0.9800 . ?
C10 H10A 0.9800 . ?
C10 H10B 0.9800 . ?
C10 H10C 0.9800 . ?
C11 C12 1.397(8) . ?
C11 C16 1.382(9) . ?
C12 H12 0.9500 . ?
C12 C13 1.400(9) . ?
C13 H13 0.9500 . ?
C13 C14 1.384(10) . ?
C14 H14 0.9500 . ?
C14 C15 1.382(10) . ?
C15 H15 0.9500 . ?
C15 C16 1.391(9) . ?
C16 H16 0.9500 . ?
C17 C18 1.382(10) . ?
C17 C22 1.384(10) . ?
C18 H18 0.9500 . ?
C18 C19 1.368(11) . ?
C19 H19 0.9500 . ?
C19 C20 1.376(12) . ?
C20 H20 0.9500 . ?
C20 C21 1.374(11) . ?
C21 H21 0.9500 . ?
C21 C22 1.366(10) . ?
C22 H22 0.9500 . ?
C23 H23A 0.9900 . ?
C23 H23B 0.9900 . ?
C23 C24 1.510(9) . ?
C24 H24A 0.9900 . ?
C24 H24B 0.9900 . ?
C26 C27 1.383(11) . ?
C26 C31 1.373(12) . ?
C27 H27 0.9500 . ?
C27 C28 1.371(11) . ?
C28 H28 0.9500 . ?
C28 C29 1.376(14) . ?
C29 C30 1.384(15) . ?
C29 C32 1.501(12) . ?
C30 H30 0.9500 . ?
C30 C31 1.393(13) . ?
C31 H31 0.9500 . ?
C32 H32A 0.9800 . ?
C32 H32B 0.9800 . ?
C32 H32C 0.9800 . ?
Sb1 F1 1.884(5) . ?
Sb1 F2 1.822(6) . ?
Sb1 F3 1.855(5) . ?
Sb1 F4 1.856(4) . ?
Sb1 F5 1.860(4) . ?
Sb1 F6 1.875(5) . ?
Sb2 F10A 1.875(10) . ?
Sb2 F9A 1.954(10) . ?
Sb2 F8 1.848(5) . ?
Sb2 F7 1.862(5) . ?
Sb2 F12A 1.931(12) . ?
Sb2 F11A 1.871(10) . ?
Sb2 F10B 1.813(15) . ?
Sb2 F9B 1.789(13) . ?
Sb2 F12B 1.792(17) . ?
Sb2 F11B 1.888(13) . ?
O1 H1A 0.8690 . ?
O1 H1B 0.8709 . ?

loop_
_geom_torsion_atom_site_label_1
_geom_torsion_atom_site_label_2
_geom_torsion_atom_site_label_3
_geom_torsion_atom_site_label_4
_geom_torsion
_geom_torsion_site_symmetry_1
_geom_torsion_site_symmetry_2
_geom_torsion_site_symmetry_3
_geom_torsion_site_symmetry_4
_geom_torsion_publ_flag
Os1 S1 C25 N1 -6.8(4) . . . . ?
Os1 S1 C25 N2 171.3(7) . . . . ?
Os1 P1 C11 C12 -88.1(5) . . . . ?
Os1 P1 C11 C16 87.5(5) . . . . ?
Os1 P1 C17 C18 -158.2(6) . . . . ?
Os1 P1 C17 C22 26.7(7) . . . . ?
Os1 P1 C23 C24 -27.0(5) . . . . ?
Os1 N1 C24 C23 -48.8(6) . . . . ?
Os1 N1 C25 S1 7.5(4) . . . . ?
Os1 N1 C25 N2 -170.9(5) . . . . ?
Os1 C1 C2 C3 52.9(5) . . . . ?
Os1 C1 C6 C5 -55.2(5) . . . . ?
Os1 C2 C3 C4 56.9(5) . . . . ?
Os1 C3 C4 C5 51.9(5) . . . . ?
Os1 C3 C4 C8 -130.6(6) . . . . ?
Os1 C4 C5 C6 55.8(5) . . . . ?
Os1 C4 C8 C9 167.8(5) . . . . ?
Os1 C4 C8 C10 -69.4(8) . . . . ?
Os1 C5 C6 C1 56.8(5) . . . . ?
P1 C11 C12 C13 175.2(5) . . . . ?
P1 C11 C16 C15 -175.8(5) . . . . ?
P1 C17 C18 C19 -178.1(8) . . . . ?
P1 C17 C22 C21 176.7(6) . . . . ?
P1 C23 C24 N1 47.8(6) . . . . ?
N2 C26 C27 C28 179.4(7) . . . . ?
N2 C26 C31 C30 -179.5(8) . . . . ?
C1 C2 C3 Os1 -54.3(6) . . . . ?
C1 C2 C3 C4 2.6(10) . . . . ?
C2 C1 C6 Os1 53.0(5) . . . . ?
C2 C1 C6 C5 -2.2(9) . . . . ?
C2 C3 C4 Os1 -56.7(6) . . . . ?
C2 C3 C4 C5 -4.8(9) . . . . ?
C2 C3 C4 C8 172.7(6) . . . . ?
C3 C4 C5 Os1 -52.3(5) . . . . ?
C3 C4 C5 C6 3.5(9) . . . . ?
C3 C4 C8 C9 -98.9(7) . . . . ?
C3 C4 C8 C10 23.9(9) . . . . ?
C4 C5 C6 Os1 -56.9(5) . . . . ?
C4 C5 C6 C1 -0.1(9) . . . . ?
C5 C4 C8 C9 78.5(7) . . . . ?
C5 C4 C8 C10 -158.7(6) . . . . ?
C6 C1 C2 Os1 -51.9(5) . . . . ?
C6 C1 C2 C3 1.0(9) . . . . ?
C7 C1 C2 Os1 123.4(6) . . . . ?
C7 C1 C2 C3 176.2(6) . . . . ?
C7 C1 C6 Os1 -122.5(6) . . . . ?
C7 C1 C6 C5 -177.6(6) . . . . ?
C8 C4 C5 Os1 130.1(6) . . . . ?
C8 C4 C5 C6 -174.1(6) . . . . ?
C11 P1 C17 C18 69.5(7) . . . . ?
C11 P1 C17 C22 -105.5(6) . . . . ?
C11 P1 C23 C24 98.5(5) . . . . ?
C11 C12 C13 C14 1.2(10) . . . . ?
C12 C11 C16 C15 -0.2(9) . . . . ?
C12 C13 C14 C15 -1.3(11) . . . . ?
C13 C14 C15 C16 0.6(11) . . . . ?
C14 C15 C16 C11 0.2(10) . . . . ?
C16 C11 C12 C13 -0.5(9) . . . . ?
C17 P1 C11 C12 43.9(6) . . . . ?
C17 P1 C11 C16 -140.5(5) . . . . ?
C17 P1 C23 C24 -152.1(5) . . . . ?
C17 C18 C19 C20 2.2(17) . . . . ?
C18 C17 C22 C21 1.6(11) . . . . ?
C18 C19 C20 C21 -0.1(16) . . . . ?
C19 C20 C21 C22 -1.4(14) . . . . ?
C20 C21 C22 C17 0.6(12) . . . . ?
C22 C17 C18 C19 -2.9(14) . . . . ?
C23 P1 C11 C12 155.3(5) . . . . ?
C23 P1 C11 C16 -29.1(6) . . . . ?
C23 P1 C17 C18 -41.8(7) . . . . ?
C23 P1 C17 C22 143.2(6) . . . . ?
C24 N1 C25 S1 -112.7(5) . . . . ?
C24 N1 C25 N2 68.9(8) . . . . ?
C25 N1 C24 C23 61.0(7) . . . . ?
C25 N2 C26 C27 -134.5(8) . . . . ?
C25 N2 C26 C31 45.2(12) . . . . ?
C26 N2 C25 S1 -0.4(11) . . . . ?
C26 N2 C25 N1 177.6(6) . . . . ?
C26 C27 C28 C29 -0.2(12) . . . . ?
C27 C26 C31 C30 0.2(14) . . . . ?
C27 C28 C29 C30 0.9(13) . . . . ?
C27 C28 C29 C32 -176.5(8) . . . . ?
C28 C29 C30 C31 -1.0(15) . . . . ?
C29 C30 C31 C26 0.5(16) . . . . ?
C31 C26 C27 C28 -0.3(12) . . . . ?
C32 C29 C30 C31 176.3(9) . . . . ?

loop_
_smtbx_masks_void_nr
_smtbx_masks_void_average_x
_smtbx_masks_void_average_y
_smtbx_masks_void_average_z
_smtbx_masks_void_volume
_smtbx_masks_void_count_electrons
_smtbx_masks_void_content
1 -0.453 0.500 0.953 563.8 222.5 '2 hexane,1 dichloromethane,8 water'
